data_1527082
loop_
_publ_author_name
'Andersson, G.'

_publ_section_title
;
 On the crystal structure of tungsten trioxide
;
_journal_name_full 'Acta Chemica Scandinavica (1-27,1973-42,1988)'
_journal_page_first 154
_journal_page_last 158
_journal_volume 7
_journal_year 1953
_chemical_formula_sum W
_chemical_name_systematic 'W O3'
_space_group_IT_number 14
_symmetry_space_group_name_Hall '-P 2yab'
_symmetry_space_group_name_H-M 'P 1 21/a 1'
_cell_angle_alpha 90
_cell_angle_beta 90
_cell_angle_gamma 90
_cell_formula_units_Z 4
_cell_length_a 7.285
_cell_length_b 7.517
_cell_length_c 3.835
_cell_volume 210.010
_citation_journal_id_ASTM ACSAA4
_cod_data_source_file Andersson_ACSAA4_1953_1733.cif
_cod_data_source_block W1
_cod_original_cell_volume 210.0098
_cod_original_sg_symbol_Hall '-P 2ybc (z,y,-x)'
_cod_original_formula_sum W1
_cod_database_code 1527082

loop_
_symmetry_equiv_pos_as_xyz
x,y,z
-x+1/2,y+1/2,-z
-x,-y,-z
x-1/2,-y-1/2,z

loop_
_atom_site_label
_atom_site_type_symbol
_atom_site_fract_x
_atom_site_fract_y
_atom_site_fract_z
_atom_site_occupancy
_atom_site_U_iso_or_equiv
W1 W+6 0.25 0.032 0.062 1 0.0
